data_4505831
loop_
_publ_author_name
'Fomulu, Shella L.'
'Hendi, Mukta S.'
'Davis, Raymond E.'
'Wheeler, Kraig A.'

_publ_section_title
;
 Structural Studies of Enantiomers, Racemates, and Quasiracemates.
 2-(2,4,5-Trichloroanilino)propanoic Acid and
 2-(2,4,5-Trichlorophenoxy)propanoic Acid
;
_journal_issue 6
_journal_name_full 'Crystal Growth &amp; Design'
_journal_page_first 637
_journal_paper_doi 10.1021/cg0255570
_journal_volume 2
_journal_year 2002
_chemical_formula_sum 'C9 H8 Cl3 N O2'
_chemical_formula_weight 268.51
_chemical_name_systematic
; 
(R)-2-(2,4,5-Trichloroanilino)propionic Acid 
;
_space_group_IT_number 19
_symmetry_cell_setting orthorhombic
_symmetry_space_group_name_Hall 'P 2ac 2ab'
_symmetry_space_group_name_H-M 'P 21 21 21'
_atom_sites_solution_hydrogens geom
_atom_sites_solution_primary direct
_atom_sites_solution_secondary difmap
_audit_creation_method SHELXL-97
_cell_angle_alpha 90.00
_cell_angle_beta 90.00
_cell_angle_gamma 90.00
_cell_formula_units_Z 4
_cell_length_a 6.6692(5)
_cell_length_b 7.7834(15)
_cell_length_c 21.5744(18)
_cell_measurement_reflns_used 27
_cell_measurement_temperature 298(2)
_cell_measurement_theta_max 23.271
_cell_measurement_theta_min 19.260
_cell_volume 1119.9(2)
_computing_cell_refinement 'Bruker XSCANS'
_computing_data_collection 'Bruker XSCANS'
_computing_data_reduction 'Bruker XSCANS'
_computing_molecular_graphics X-SEED
_computing_publication_material 'Bruker SHELXTL'
_computing_structure_refinement 'Bruker SHELXTL'
_computing_structure_solution 'Bruker SHELXTL'
_diffrn_ambient_temperature 298(2)
_diffrn_measured_fraction_theta_full 0.999
_diffrn_measured_fraction_theta_max 0.999
_diffrn_measurement_device_type 'siemens P4'
_diffrn_measurement_method '2\q/\q scans'
_diffrn_radiation_monochromator graphite
_diffrn_radiation_source 'fine-focus sealed tube'
_diffrn_radiation_type MoK\a
_diffrn_radiation_wavelength 0.71073
_diffrn_reflns_av_R_equivalents 0.0311
_diffrn_reflns_av_sigmaI/netI 0.0680
_diffrn_reflns_limit_h_max 1
_diffrn_reflns_limit_h_min -8
_diffrn_reflns_limit_k_max 10
_diffrn_reflns_limit_k_min -1
_diffrn_reflns_limit_l_max 28
_diffrn_reflns_limit_l_min -1
_diffrn_reflns_number 2082
_diffrn_reflns_theta_full 27.49
_diffrn_reflns_theta_max 27.49
_diffrn_reflns_theta_min 2.78
_diffrn_standards_interval_count 97
_diffrn_standards_number 3
_exptl_absorpt_coefficient_mu 0.795
_exptl_absorpt_correction_type none
_exptl_crystal_colour 'light yellow'
_exptl_crystal_density_diffrn 1.593
_exptl_crystal_density_method 'not measured'
_exptl_crystal_description 'transparent needle'
_exptl_crystal_F_000 544
_exptl_crystal_size_max 0.44
_exptl_crystal_size_mid 0.28
_exptl_crystal_size_min 0.08
_refine_diff_density_max 0.383
_refine_diff_density_min -0.293
_refine_diff_density_rms 0.070
_refine_ls_abs_structure_details 'Flack H D (1983), Acta Cryst. A39, 876-881'
_refine_ls_abs_structure_Flack 0.00(16)
_refine_ls_extinction_method none
_refine_ls_goodness_of_fit_ref 1.060
_refine_ls_hydrogen_treatment mixed
_refine_ls_matrix_type full
_refine_ls_number_parameters 142
_refine_ls_number_reflns 1899
_refine_ls_number_restraints 0
_refine_ls_restrained_S_all 1.060
_refine_ls_R_factor_all 0.1039
_refine_ls_R_factor_gt 0.0561
_refine_ls_shift/su_max 1.102
_refine_ls_shift/su_mean 0.011
_refine_ls_structure_factor_coef Fsqd
_refine_ls_weighting_details 'calc w=1/[\s^2^(Fo^2^)+(0.0554P)^2^+0.0485P] where P=(Fo^2^+2Fc^2^)/3'
_refine_ls_weighting_scheme calc
_refine_ls_wR_factor_gt 0.1139
_refine_ls_wR_factor_ref 0.1324
_reflns_number_gt 1202
_reflns_number_total 1899
_reflns_threshold_expression >2sigma(I)
_cod_data_source_file cg0255570-2_s1.cif
_cod_data_source_block c:\structs\15-16\y98\y98
_cod_depositor_comments
;
The following automatic conversions were performed:

'_symmetry_cell_setting' value 'Orthorhombic' changed to
'orthorhombic' according to
/home/saulius/struct/CIF-dictionaries/cif_core.dic dictionary named
'cif_core.dic' version 2.4.1 from 2010-06-29.

Automatic conversion script
Id: cif_fix_values 1715 2011-07-08 13:25:40Z adriana 
;
_cod_original_sg_symbol_H-M P2(1)2(1)2(1)
_cod_database_code 4505831

loop_
_symmetry_equiv_pos_as_xyz
'x, y, z'
'-x+1/2, -y, z+1/2'
'x+1/2, -y+1/2, -z'
'-x, y+1/2, -z+1/2'

loop_
_atom_site_label
_atom_site_type_symbol
_atom_site_fract_x
_atom_site_fract_y
_atom_site_fract_z
_atom_site_U_iso_or_equiv
_atom_site_adp_type
_atom_site_occupancy
_atom_site_symmetry_multiplicity
_atom_site_calc_flag
_atom_site_refinement_flags
Cl1 Cl 0.3572(2) 0.3095(2) 0.86506(7) 0.0595(5) Uani 1 1 d .
Cl2 Cl 0.6792(2) 0.3087(3) 0.63829(7) 0.0628(5) Uani 1 1 d .
Cl3 Cl 1.0621(2) 0.1147(3) 0.69131(7) 0.0621(5) Uani 1 1 d .
N N 0.7162(7) 0.1112(8) 0.9023(2) 0.0481(14) Uani 1 1 d .
O2 O 0.9903(6) 0.2743(6) 0.97876(18) 0.0508(11) Uani 1 1 d .
O1 O 1.1741(5) 0.0363(5) 0.98578(19) 0.0533(11) Uani 1 1 d .
HO1 H 1.2508 0.1002 1.0045 0.080 Uiso 1 1 calc R
C1 C 1.0151(8) 0.1243(9) 0.9673(2) 0.0389(14) Uani 1 1 d .
C2 C 0.8682(7) 0.0089(8) 0.9323(2) 0.0411(14) Uani 1 1 d .
H2 H 0.9424 -0.0545 0.9004 0.049 Uiso 1 1 calc R
C3 C 0.7768(9) -0.1194(9) 0.9772(3) 0.0630(19) Uani 1 1 d .
H3A H 0.6902 -0.1963 0.9549 0.094 Uiso 1 1 calc R
H3B H 0.7007 -0.0591 1.0080 0.094 Uiso 1 1 calc R
H3C H 0.8817 -0.1838 0.9969 0.094 Uiso 1 1 calc R
C4 C 0.7164(7) 0.1588(7) 0.8412(2) 0.0362(13) Uani 1 1 d .
C5 C 0.5545(7) 0.2497(7) 0.8169(2) 0.0383(13) Uani 1 1 d .
C6 C 0.5438(7) 0.2940(8) 0.7549(2) 0.0421(14) Uani 1 1 d .
H6 H 0.4319 0.3520 0.7400 0.051 Uiso 1 1 calc R
C7 C 0.6964(8) 0.2529(8) 0.7156(2) 0.0428(15) Uani 1 1 d .
C8 C 0.8602(7) 0.1667(8) 0.7382(2) 0.0415(14) Uani 1 1 d .
C9 C 0.8711(7) 0.1210(8) 0.8009(2) 0.0411(13) Uani 1 1 d .
H9 H 0.9843 0.0643 0.8156 0.049 Uiso 1 1 calc R
HN H 0.630(7) 0.143(7) 0.921(2) 0.028(16) Uiso 1 1 d .

loop_
_atom_site_aniso_label
_atom_site_aniso_U_11
_atom_site_aniso_U_22
_atom_site_aniso_U_33
_atom_site_aniso_U_23
_atom_site_aniso_U_13
_atom_site_aniso_U_12
Cl1 0.0440(8) 0.0763(12) 0.0582(9) 0.0080(10) 0.0065(7) 0.0196(9)
Cl2 0.0590(9) 0.0853(13) 0.0441(8) 0.0211(9) -0.0062(7) 0.0009(11)
Cl3 0.0473(8) 0.0846(13) 0.0545(9) 0.0064(9) 0.0123(7) 0.0102(9)
N 0.040(3) 0.070(4) 0.034(3) -0.002(3) -0.002(2) 0.016(3)
O2 0.038(2) 0.052(3) 0.062(3) -0.012(2) 0.0017(19) 0.002(2)
O1 0.0361(19) 0.060(3) 0.063(2) -0.004(2) -0.0159(19) 0.000(2)
C1 0.035(3) 0.050(4) 0.032(3) 0.006(3) -0.001(2) 0.000(3)
C2 0.033(3) 0.051(4) 0.039(3) -0.005(3) -0.009(2) 0.006(3)
C3 0.043(3) 0.058(4) 0.088(5) 0.026(4) -0.018(3) -0.018(3)
C4 0.030(2) 0.040(4) 0.039(3) -0.001(3) -0.007(2) -0.004(3)
C5 0.028(2) 0.042(3) 0.045(3) 0.000(3) -0.001(2) 0.002(3)
C6 0.030(2) 0.047(4) 0.050(3) 0.010(3) -0.008(2) 0.001(3)
C7 0.045(3) 0.049(4) 0.034(3) 0.009(3) -0.006(2) -0.007(3)
C8 0.031(2) 0.050(4) 0.043(3) -0.002(3) 0.000(2) 0.000(3)
C9 0.031(2) 0.049(4) 0.043(3) 0.003(3) -0.010(2) 0.005(3)

loop_
_atom_type_symbol
_atom_type_description
_atom_type_scat_dispersion_real
_atom_type_scat_dispersion_imag
_atom_type_scat_source
C C 0.0033 0.0016 'International Tables Vol C Tables 4.2.6.8 and 6.1.1.4'
H H 0.0000 0.0000 'International Tables Vol C Tables 4.2.6.8 and 6.1.1.4'
N N 0.0061 0.0033 'International Tables Vol C Tables 4.2.6.8 and 6.1.1.4'
O O 0.0106 0.0060 'International Tables Vol C Tables 4.2.6.8 and 6.1.1.4'
Cl Cl 0.1484 0.1585 'International Tables Vol C Tables 4.2.6.8 and 6.1.1.4'

loop_
_geom_angle_atom_site_label_1
_geom_angle_atom_site_label_2
_geom_angle_atom_site_label_3
_geom_angle
C4 N C2 125.4(5)
O2 C1 O1 123.4(6)
O2 C1 C2 125.6(5)
O1 C1 C2 111.0(5)
N C2 C3 111.5(5)
N C2 C1 110.3(5)
C3 C2 C1 109.1(5)
N C4 C9 123.3(5)
N C4 C5 119.9(5)
C9 C4 C5 116.8(5)
C6 C5 C4 122.0(5)
C6 C5 Cl1 118.1(4)
C4 C5 Cl1 119.9(4)
C7 C6 C5 120.3(5)
C6 C7 C8 119.3(5)
C6 C7 Cl2 119.5(4)
C8 C7 Cl2 121.2(4)
C7 C8 C9 120.5(5)
C7 C8 Cl3 121.8(4)
C9 C8 Cl3 117.6(4)
C4 C9 C8 121.0(5)

loop_
_geom_bond_atom_site_label_1
_geom_bond_atom_site_label_2
_geom_bond_distance
Cl1 C5 1.740(5)
Cl2 C7 1.728(5)
Cl3 C8 1.732(5)
N C4 1.370(7)
N C2 1.442(7)
O2 C1 1.205(7)
O1 C1 1.324(6)
C1 C2 1.529(8)
C2 C3 1.519(8)
C4 C9 1.381(7)
C4 C5 1.392(7)
C5 C6 1.384(7)
C6 C7 1.362(7)
C7 C8 1.371(7)
C8 C9 1.402(7)
